data_1531516
loop_
_publ_author_name
'Hopfinger, T.'
'Shcherban, O.O.'
'Lomello-Tafin, M.'
'Galez, P.'
'Gladyshevskii, R.E.'
'Jorda, J.L.'
'Couach, M.'

_publ_section_title
;
 Intergrowth of structures in the Tl-Ba-Ca-Cu-O system
;
_journal_name_full 'Journal of Alloys Compd.'
_journal_page_first 237
_journal_page_last 248
_journal_volume 333
_journal_year 2002
_chemical_formula_sum 'Ba6 Ca6 Cu9 O29 Tl5'
_chemical_name_systematic 'Tl5 Ba6 Ca6 Cu9 O29'
_space_group_IT_number 123
_symmetry_space_group_name_Hall '-P 4 2'
_symmetry_space_group_name_H-M 'P 4/m m m'
_cell_angle_alpha 90
_cell_angle_beta 90
_cell_angle_gamma 90
_cell_formula_units_Z 1
_cell_length_a 3.84
_cell_length_b 3.84
_cell_length_c 51.54
_cell_volume 759.988
_citation_journal_id_ASTM JALCEU
_cod_data_source_file Hopfinger_JALCEU_2002_381.cif
_cod_data_source_block Ba6Ca6Cu9O29Tl5
_cod_original_cell_volume 759.9882
_cod_database_code 1531516

loop_
_symmetry_equiv_pos_as_xyz
x,y,z
-y,x,z
-x,-y,z
y,-x,z
x,-y,-z
y,x,-z
-x,y,-z
-y,-x,-z
-x,-y,-z
y,-x,-z
x,y,-z
-y,x,-z
-x,y,z
-y,-x,z
x,-y,z
y,x,z

loop_
_atom_site_label
_atom_site_type_symbol
_atom_site_fract_x
_atom_site_fract_y
_atom_site_fract_z
_atom_site_occupancy
_atom_site_U_iso_or_equiv
Ba2 Ba+2 0.5 0.5 0.253 1 0.0
O1 O-2 0.5 0.5 0 1 0.0
O6 O-2 0 0 0.263 1 0.0
Ca2 Ca+2 0.5 0.5 0.185 1 0.0
Cu1 Cu+2 0 0 0.092 1 0.0
O7 O-2 0.5 0.5 0.305 1 0.0
O10 O-2 0 0.5 0.437 1 0.0
O8 O-2 0 0 0.347 1 0.0
Ca1 Ca+2 0.5 0.5 0.121 1 0.0
Cu5 Cu+2 0.5 0.5 0.5 1 0.0
Cu4 Cu+2 0.5 0.5 0.437 1 0.0
Cu2 Cu+2 0 0 0.154 1 0.0
O2 O-2 0 0 0.043 1 0.0
Tl1 Tl+3 0 0 0 1 0.0
O5 O-2 0 0.5 0.215 1 0.0
Cu3 Cu+2 0 0 0.215 1 0.0
O9 O-2 0.5 0.5 0.389 1 0.0
O11 O-2 0 0.5 0.5 1 0.0
Tl3 Tl+3 0.5 0.5 0.347 1 0.0
Tl2 Tl+3 0 0 0.305 1 0.0
O3 O-2 0 0.5 0.092 1 0.0
O4 O-2 0 0.5 0.154 1 0.0
Ba1 Ba+2 0.5 0.5 0.053 1 0.0
Ca3 Ca+2 0 0 0.467 1 0.0
Ba3 Ba+2 0 0 0.399 1 0.0
